data_7214004
loop_
_publ_author_name
'Wang, Xuelei'
'Yan, Yan'
'Wu, Junbiao'
'Zhang, Chuanqi'
'Li, Jiyang'

_publ_section_title
;
 Solvothermal syntheses and structures of four indium--phosphite
 coordination polymers
;
_journal_issue 11
_journal_name_full CrystEngComm
_journal_page_first 2266
_journal_paper_doi 10.1039/c3ce42059k
_journal_volume 16
_journal_year 2014
_chemical_formula_sum 'H3 In2 O9 P3'
_chemical_formula_weight 469.57
_chemical_name_systematic
; 
 ? 
;
_space_group_IT_number 176
_symmetry_cell_setting hexagonal
_symmetry_space_group_name_Hall '-P 6c'
_symmetry_space_group_name_H-M 'P 63/m'
_atom_sites_solution_hydrogens geom
_atom_sites_solution_primary direct
_atom_sites_solution_secondary difmap
_audit_creation_method SHELXL-97
_cell_angle_alpha 90.00
_cell_angle_beta 90.00
_cell_angle_gamma 120.00
_cell_formula_units_Z 2
_cell_length_a 8.2519(3)
_cell_length_b 8.2519(3)
_cell_length_c 7.6934(4)
_cell_measurement_reflns_used 2215
_cell_measurement_temperature 293(2)
_cell_measurement_theta_max 28.20
_cell_measurement_theta_min 2.85
_cell_volume 453.69(3)
_computing_cell_refinement 'Bruker SMART'
_computing_data_collection 'Bruker SMART'
_computing_data_reduction 'Bruker SAINT'
_computing_molecular_graphics 'Bruker SHELXTL'
_computing_publication_material 'Bruker SHELXTL'
_computing_structure_refinement 'SHELXL-97 (Sheldrick, 1997)'
_computing_structure_solution 'SHELXS-97 (Sheldrick, 1990)'
_diffrn_ambient_temperature 293(2)
_diffrn_detector_area_resol_mean 5.0cm
_diffrn_measured_fraction_theta_full 1.000
_diffrn_measured_fraction_theta_max 1.000
_diffrn_measurement_device_type 'CCD area detector'
_diffrn_measurement_method 'phi and omega scans'
_diffrn_radiation_monochromator graphite
_diffrn_radiation_source 'fine-focus sealed tube'
_diffrn_radiation_type MoK\a
_diffrn_radiation_wavelength 0.71073
_diffrn_reflns_av_R_equivalents 0.0253
_diffrn_reflns_av_sigmaI/netI 0.0151
_diffrn_reflns_limit_h_max 10
_diffrn_reflns_limit_h_min -10
_diffrn_reflns_limit_k_max 10
_diffrn_reflns_limit_k_min -10
_diffrn_reflns_limit_l_max 10
_diffrn_reflns_limit_l_min -9
_diffrn_reflns_number 3308
_diffrn_reflns_theta_full 28.20
_diffrn_reflns_theta_max 28.20
_diffrn_reflns_theta_min 2.85
_exptl_absorpt_coefficient_mu 5.636
_exptl_absorpt_correction_T_max 0.4140
_exptl_absorpt_correction_T_min 0.3572
_exptl_absorpt_correction_type multi-scan
_exptl_absorpt_process_details sadabs
_exptl_crystal_density_diffrn 3.437
_exptl_crystal_density_method 'not measured'
_exptl_crystal_description block
_exptl_crystal_F_000 436
_exptl_crystal_size_max 0.23
_exptl_crystal_size_mid 0.21
_exptl_crystal_size_min 0.19
_refine_diff_density_max 0.654
_refine_diff_density_min -1.279
_refine_diff_density_rms 0.136
_refine_ls_extinction_coef 0.043(2)
_refine_ls_extinction_expression Fc^*^=kFc[1+0.001xFc^2^\l^3^/sin(2\q)]^-1/4^
_refine_ls_extinction_method SHELXL
_refine_ls_goodness_of_fit_ref 1.233
_refine_ls_hydrogen_treatment mixed
_refine_ls_matrix_type full
_refine_ls_number_parameters 26
_refine_ls_number_reflns 398
_refine_ls_number_restraints 0
_refine_ls_restrained_S_all 1.233
_refine_ls_R_factor_all 0.0180
_refine_ls_R_factor_gt 0.0175
_refine_ls_shift/su_max 0.000
_refine_ls_shift/su_mean 0.000
_refine_ls_structure_factor_coef Fsqd
_refine_ls_weighting_details 'calc w=1/[\s^2^(Fo^2^)+(0.0239P)^2^+0.2635P] where P=(Fo^2^+2Fc^2^)/3'
_refine_ls_weighting_scheme calc
_refine_ls_wR_factor_gt 0.0433
_refine_ls_wR_factor_ref 0.0437
_reflns_number_gt 390
_reflns_number_total 398
_reflns_threshold_expression >2sigma(I)
_cod_data_source_file c3ce42059k.txt
_cod_data_source_block y
_cod_depositor_comments
;
The following automatic conversions were performed:

'_symmetry_cell_setting' value 'Hexagonal' changed to 'hexagonal'
according to
/usr/data/users/saulius/automatic-downloads/current/RSC/lib/dictionaries/cif_core.dic
dictionary named 'cif_core.dic' version 2.4.2 from 2011-04-26.

Automatic conversion script
Id: cif_fix_values 2281 2013-09-26 08:29:07Z andrius 
;
_cod_original_sg_symbol_H-M 'P6(3)/m  '
_cod_database_code 7214004

loop_
_symmetry_equiv_pos_as_xyz
'x, y, z'
'x-y, x, z+1/2'
'-y, x-y, z'
'-x, -y, z+1/2'
'-x+y, -x, z'
'y, -x+y, z+1/2'
'-x, -y, -z'
'-x+y, -x, -z-1/2'
'y, -x+y, -z'
'x, y, -z-1/2'
'x-y, x, -z'
'-y, x-y, -z-1/2'

loop_
_atom_site_label
_atom_site_type_symbol
_atom_site_fract_x
_atom_site_fract_y
_atom_site_fract_z
_atom_site_U_iso_or_equiv
_atom_site_adp_type
_atom_site_occupancy
_atom_site_symmetry_multiplicity
_atom_site_calc_flag
_atom_site_refinement_flags
In1 In 0.6667 0.3333 -0.04272(3) 0.01329(16) Uani 1 3 d S
P1 P 0.34648(11) 0.04089(11) 0.2500 0.0118(2) Uani 1 2 d S
O1 O 0.4212(2) 0.1513(2) 0.0846(2) 0.0213(4) Uani 1 1 d .
O2 O 0.3727(3) -0.1317(3) 0.2500 0.0161(5) Uani 1 2 d S
H1P H 0.1686 -0.0137 0.2500 0.024 Uiso 1 2 d SR

loop_
_atom_site_aniso_label
_atom_site_aniso_U_11
_atom_site_aniso_U_22
_atom_site_aniso_U_33
_atom_site_aniso_U_23
_atom_site_aniso_U_13
_atom_site_aniso_U_12
In1 0.01633(17) 0.01633(17) 0.00720(19) 0.000 0.000 0.00817(9)
P1 0.0114(4) 0.0135(4) 0.0098(4) 0.000 0.000 0.0057(3)
O1 0.0223(8) 0.0230(8) 0.0178(9) 0.0092(7) 0.0053(7) 0.0108(7)
O2 0.0255(12) 0.0146(10) 0.0099(10) 0.000 0.000 0.0112(10)

loop_
_atom_type_symbol
_atom_type_description
_atom_type_scat_dispersion_real
_atom_type_scat_dispersion_imag
_atom_type_scat_source
H H 0.0000 0.0000 'International Tables Vol C Tables 4.2.6.8 and 6.1.1.4'
In In -0.7276 1.3100 'International Tables Vol C Tables 4.2.6.8 and 6.1.1.4'
O O 0.0106 0.0060 'International Tables Vol C Tables 4.2.6.8 and 6.1.1.4'
P P 0.1023 0.0942 'International Tables Vol C Tables 4.2.6.8 and 6.1.1.4'

loop_
_geom_angle_atom_site_label_1
_geom_angle_atom_site_label_2
_geom_angle_atom_site_label_3
_geom_angle
_geom_angle_site_symmetry_1
_geom_angle_site_symmetry_3
O1 In1 O1 99.42(7) . 3_655
O1 In1 O1 99.42(7) . 5_665
O1 In1 O1 99.42(7) 3_655 5_665
O1 In1 O2 161.78(7) . 9_665
O1 In1 O2 94.18(7) 3_655 9_665
O1 In1 O2 90.18(8) 5_665 9_665
O1 In1 O2 94.18(8) . 7_655
O1 In1 O2 90.18(8) 3_655 7_655
O1 In1 O2 161.78(7) 5_665 7_655
O2 In1 O2 73.60(7) 9_665 7_655
O1 In1 O2 90.18(8) . 2_554
O1 In1 O2 161.78(7) 3_655 2_554
O1 In1 O2 94.18(7) 5_665 2_554
O2 In1 O2 73.60(7) 9_665 2_554
O2 In1 O2 73.60(7) 7_655 2_554
O1 In1 In1 118.26(5) . 8_665
O1 In1 In1 118.26(5) 3_655 8_665
O1 In1 In1 118.26(5) 5_665 8_665
O2 In1 In1 43.77(4) 9_665 8_665
O2 In1 In1 43.77(4) 7_655 8_665
O2 In1 In1 43.77(4) 2_554 8_665
O1 P1 O1 115.38(15) 10_556 .
O1 P1 O2 110.74(9) 10_556 .
O1 P1 O2 110.74(9) . .
O1 P1 H1P 105.0 10_556 .
O1 P1 H1P 105.0 . .
O2 P1 H1P 109.6 . .
P1 O1 In1 142.72(12) . .
P1 O2 In1 131.25(6) . 7_655
P1 O2 In1 131.25(6) . 2_545
In1 O2 In1 92.47(9) 7_655 2_545

loop_
_geom_bond_atom_site_label_1
_geom_bond_atom_site_label_2
_geom_bond_distance
_geom_bond_site_symmetry_2
In1 O1 2.0680(17) .
In1 O1 2.0680(17) 3_655
In1 O1 2.0680(17) 5_665
In1 O2 2.2082(16) 9_665
In1 O2 2.2082(16) 7_655
In1 O2 2.2082(16) 2_554
In1 In1 3.1894(5) 8_665
P1 O1 1.5059(18) 10_556
P1 O1 1.5059(18) .
P1 O2 1.544(2) .
P1 H1P 1.3027 .
O2 In1 2.2082(16) 7_655
O2 In1 2.2082(16) 2_545
